data_4332830
loop_
_publ_author_name
'Kumar, Muthiah Senthil'
'Upreti, Shailesh'
'Elias, Anil J.'

_publ_section_title
;
 Synthesis and Characterization of Novel Fluorophosphazene-Derived
 Cobaltacyclopentadienyl Metallacycles:&#x00A0; Reagents for Assembly of
 Aryl-Bridged Fluorophosphazenes
;
_journal_issue 19
_journal_name_full 'Inorganic Chemistry'
_journal_page_first 7835
_journal_page_last 7842
_journal_paper_doi 10.1021/ic0609204
_journal_volume 45
_journal_year 2006
_chemical_formula_moiety 'C23 H17 Co F10 N6 O2 P6'
_chemical_formula_sum 'C23 H17 Co F10 N6 O2 P6'
_chemical_formula_weight 844.18
_chemical_name_systematic
; 
 ? 
;
_space_group_IT_number 14
_symmetry_cell_setting monoclinic
_symmetry_space_group_name_Hall '-P 2ybc'
_symmetry_space_group_name_H-M 'P 1 21/c 1'
_atom_sites_solution_hydrogens geom
_atom_sites_solution_primary direct
_atom_sites_solution_secondary difmap
_audit_creation_method SHELXL-97
_cell_angle_alpha 90.00
_cell_angle_beta 94.876(3)
_cell_angle_gamma 90.00
_cell_formula_units_Z 4
_cell_length_a 7.3106(11)
_cell_length_b 22.024(3)
_cell_length_c 19.681(3)
_cell_measurement_reflns_used 3819
_cell_measurement_temperature 298(2)
_cell_measurement_theta_max 23.27
_cell_measurement_theta_min 2.27
_cell_volume 3157.3(8)
_computing_cell_refinement 'Bruker SMART'
_computing_data_collection 'Bruker SMART'
_computing_data_reduction 'Bruker SAINT'
_computing_molecular_graphics 'Bruker SHELXTL'
_computing_publication_material 'Bruker SHELXTL'
_computing_structure_refinement 'SHELXL-97 (Sheldrick, 1997)'
_computing_structure_solution 'SHELXS-97 (Sheldrick, 1990)'
_diffrn_ambient_temperature 298(2)
_diffrn_measured_fraction_theta_full 1.000
_diffrn_measured_fraction_theta_max 1.000
_diffrn_measurement_device_type 'CCD area detector'
_diffrn_measurement_method 'phi and omega scans'
_diffrn_radiation_monochromator graphite
_diffrn_radiation_source 'fine-focus sealed tube'
_diffrn_radiation_type MoK\a
_diffrn_radiation_wavelength 0.71073
_diffrn_reflns_av_R_equivalents 0.0999
_diffrn_reflns_av_sigmaI/netI 0.0882
_diffrn_reflns_limit_h_max 8
_diffrn_reflns_limit_h_min -8
_diffrn_reflns_limit_k_max 26
_diffrn_reflns_limit_k_min -25
_diffrn_reflns_limit_l_max 22
_diffrn_reflns_limit_l_min -23
_diffrn_reflns_number 22744
_diffrn_reflns_theta_full 25.00
_diffrn_reflns_theta_max 25.00
_diffrn_reflns_theta_min 1.39
_exptl_absorpt_coefficient_mu 0.943
_exptl_absorpt_correction_T_max 0.915
_exptl_absorpt_correction_T_min 0.812
_exptl_absorpt_correction_type multi-scan
_exptl_absorpt_process_details '(SADABS; Bruker, 2000)'
_exptl_crystal_colour red
_exptl_crystal_density_diffrn 1.776
_exptl_crystal_density_method 'not measured'
_exptl_crystal_description block
_exptl_crystal_F_000 1680
_exptl_crystal_size_max 0.318
_exptl_crystal_size_mid 0.181
_exptl_crystal_size_min 0.098
_refine_diff_density_max 0.521
_refine_diff_density_min -0.505
_refine_diff_density_rms 0.165
_refine_ls_extinction_method none
_refine_ls_goodness_of_fit_ref 0.948
_refine_ls_hydrogen_treatment constr
_refine_ls_matrix_type full
_refine_ls_number_parameters 434
_refine_ls_number_reflns 5569
_refine_ls_number_restraints 0
_refine_ls_restrained_S_all 0.948
_refine_ls_R_factor_all 0.0737
_refine_ls_R_factor_gt 0.0480
_refine_ls_shift/su_max 0.001
_refine_ls_shift/su_mean 0.000
_refine_ls_structure_factor_coef Fsqd
_refine_ls_weighting_details 'calc w=1/[\s^2^(Fo^2^)+(0.0652P)^2^+0.0000P] where P=(Fo^2^+2Fc^2^)/3'
_refine_ls_weighting_scheme calc
_refine_ls_wR_factor_gt 0.0985
_refine_ls_wR_factor_ref 0.1325
_reflns_number_gt 3648
_reflns_number_total 5569
_reflns_threshold_expression >2sigma(I)
_cod_data_source_file ic0609204sup1.cif
_cod_data_source_block 3
_cod_depositor_comments
;
The following automatic conversions were performed:

'_symmetry_cell_setting' value 'Monoclinic' changed to 'monoclinic'
according to /home/saulius/struct/CIF-dictionaries/cif_core.dic
dictionary named 'cif_core.dic' version 2.4.2 from 2011-04-26.

Automatic conversion script
Id: cif_fix_values 1891 2012-01-12 08:04:46Z andrius 
;
_cod_original_cell_volume 3157.2(8)
_cod_original_sg_symbol_H-M P2(1)/c
_cod_database_code 4332830

loop_
_symmetry_equiv_pos_as_xyz
'x, y, z'
'-x, y+1/2, -z+1/2'
'-x, -y, -z'
'x, -y-1/2, z-1/2'

loop_
_atom_site_label
_atom_site_type_symbol
_atom_site_fract_x
_atom_site_fract_y
_atom_site_fract_z
_atom_site_U_iso_or_equiv
_atom_site_adp_type
_atom_site_occupancy
_atom_site_symmetry_multiplicity
_atom_site_calc_flag
_atom_site_refinement_flags
Co1 Co 0.11421(8) 0.34582(3) 0.26164(3) 0.03545(19) Uani 1 1 d .
P1 P 0.31530(17) 0.41416(6) 0.13738(6) 0.0415(3) Uani 1 1 d .
P2 P 0.53708(19) 0.40354(7) 0.03261(7) 0.0605(4) Uani 1 1 d .
P3 P 0.17112(18) 0.39060(7) 0.00708(6) 0.0505(4) Uani 1 1 d .
P4 P 0.35891(16) 0.23234(5) 0.33121(6) 0.0373(3) Uani 1 1 d .
P5 P 0.60268(18) 0.13993(6) 0.31585(7) 0.0514(4) Uani 1 1 d .
P6 P 0.24048(18) 0.12000(6) 0.28747(7) 0.0460(3) Uani 1 1 d .
F1 F 0.2771(4) 0.47708(11) 0.16703(14) 0.0633(8) Uani 1 1 d .
F2 F 0.6745(4) 0.35202(17) 0.02934(18) 0.0984(12) Uani 1 1 d .
F3 F 0.6516(4) 0.45352(17) 0.00374(15) 0.0871(11) Uani 1 1 d .
F4 F 0.0703(4) 0.33411(15) -0.01955(15) 0.0805(10) Uani 1 1 d .
F5 F 0.0548(4) 0.43734(15) -0.03302(14) 0.0737(9) Uani 1 1 d .
F6 F 0.3252(4) 0.25534(11) 0.40281(12) 0.0541(7) Uani 1 1 d .
F7 F 0.7212(4) 0.10944(13) 0.37307(16) 0.0749(9) Uani 1 1 d .
F8 F 0.7425(4) 0.14074(15) 0.26266(17) 0.0834(10) Uani 1 1 d .
F9 F 0.1280(4) 0.07627(12) 0.32669(16) 0.0712(9) Uani 1 1 d .
F10 F 0.1485(4) 0.10785(13) 0.21677(14) 0.0686(9) Uani 1 1 d .
O1 O 0.0527(4) 0.49638(16) 0.34782(17) 0.0567(9) Uani 1 1 d .
O2 O 0.0857(5) 0.42814(17) 0.43225(18) 0.0721(11) Uani 1 1 d .
N1 N 0.5099(5) 0.4175(2) 0.1082(2) 0.0589(12) Uani 1 1 d .
N2 N 0.3672(5) 0.3901(2) -0.0181(2) 0.0601(12) Uani 1 1 d .
N3 N 0.1488(5) 0.39779(17) 0.08368(18) 0.0445(10) Uani 1 1 d .
N4 N 0.5610(5) 0.20597(16) 0.3358(2) 0.0471(10) Uani 1 1 d .
N5 N 0.4415(5) 0.09700(17) 0.2902(2) 0.0550(11) Uani 1 1 d .
N6 N 0.1999(5) 0.18645(15) 0.30824(18) 0.0405(9) Uani 1 1 d .
C1 C 0.1217(8) 0.5425(3) 0.3949(3) 0.0749(17) Uani 1 1 d .
H1A H 0.0415 0.5463 0.4308 0.112 Uiso 1 1 calc R
H1B H 0.1273 0.5806 0.3713 0.112 Uiso 1 1 calc R
H1C H 0.2424 0.5315 0.4139 0.112 Uiso 1 1 calc R
C2 C 0.0395(6) 0.4408(3) 0.3739(3) 0.0506(13) Uani 1 1 d .
C3 C -0.0393(6) 0.3974(2) 0.3229(2) 0.0442(12) Uani 1 1 d .
C4 C -0.0656(7) 0.3352(2) 0.3350(3) 0.0589(15) Uani 1 1 d .
H4 H -0.0397 0.3144 0.3788 0.071 Uiso 1 1 calc R
C5 C -0.1378(6) 0.3079(3) 0.2731(3) 0.0629(15) Uani 1 1 d .
H5 H -0.1703 0.2650 0.2667 0.075 Uiso 1 1 calc R
C6 C -0.1549(6) 0.3532(3) 0.2227(3) 0.0590(15) Uani 1 1 d .
H6 H -0.2012 0.3475 0.1749 0.071 Uiso 1 1 calc R
C7 C -0.0925(6) 0.4090(2) 0.2534(3) 0.0488(13) Uani 1 1 d .
H7 H -0.0888 0.4484 0.2305 0.059 Uiso 1 1 calc R
C8 C 0.3193(6) 0.36577(19) 0.2070(2) 0.0344(10) Uani 1 1 d .
C9 C 0.3823(5) 0.36244(18) 0.2805(2) 0.0339(10) Uani 1 1 d .
C10 C 0.3393(6) 0.29705(18) 0.2800(2) 0.0352(10) Uani 1 1 d .
C11 C 0.2799(6) 0.30021(19) 0.2074(2) 0.0386(11) Uani 1 1 d .
C12 C 0.4694(5) 0.40446(19) 0.3308(2) 0.0323(10) Uani 1 1 d .
C13 C 0.5030(6) 0.4641(2) 0.3152(2) 0.0474(12) Uani 1 1 d .
H13 H 0.4690 0.4784 0.2715 0.057 Uiso 1 1 calc R
C14 C 0.5863(6) 0.5033(2) 0.3634(3) 0.0513(13) Uani 1 1 d .
H14 H 0.6070 0.5435 0.3517 0.062 Uiso 1 1 calc R
C15 C 0.6376(6) 0.4837(2) 0.4270(2) 0.0504(13) Uani 1 1 d .
H15 H 0.6928 0.5101 0.4594 0.061 Uiso 1 1 calc R
C16 C 0.6072(7) 0.4239(3) 0.4436(2) 0.0605(15) Uani 1 1 d .
H16 H 0.6423 0.4100 0.4874 0.073 Uiso 1 1 calc R
C17 C 0.5256(7) 0.3846(2) 0.3959(2) 0.0517(13) Uani 1 1 d .
H17 H 0.5079 0.3443 0.4076 0.062 Uiso 1 1 calc R
C18 C 0.2593(7) 0.2543(2) 0.1528(2) 0.0472(12) Uani 1 1 d .
C19 C 0.4143(9) 0.2233(3) 0.1385(3) 0.087(2) Uani 1 1 d .
H19 H 0.5255 0.2310 0.1635 0.104 Uiso 1 1 calc R
C20 C 0.4046(13) 0.1809(3) 0.0867(4) 0.116(3) Uani 1 1 d .
H20 H 0.5101 0.1601 0.0769 0.139 Uiso 1 1 calc R
C21 C 0.2456(14) 0.1692(3) 0.0506(4) 0.101(3) Uani 1 1 d .
H21 H 0.2416 0.1406 0.0158 0.122 Uiso 1 1 calc R
C22 C 0.0919(12) 0.1983(3) 0.0639(3) 0.098(2) Uani 1 1 d .
H22 H -0.0178 0.1900 0.0381 0.118 Uiso 1 1 calc R
C23 C 0.0958(9) 0.2412(3) 0.1166(3) 0.0796(18) Uani 1 1 d .
H23 H -0.0115 0.2606 0.1269 0.096 Uiso 1 1 calc R

loop_
_atom_site_aniso_label
_atom_site_aniso_U_11
_atom_site_aniso_U_22
_atom_site_aniso_U_33
_atom_site_aniso_U_23
_atom_site_aniso_U_13
_atom_site_aniso_U_12
Co1 0.0350(3) 0.0356(4) 0.0357(4) -0.0020(3) 0.0023(3) -0.0011(3)
P1 0.0471(7) 0.0413(8) 0.0359(7) 0.0032(6) 0.0020(6) -0.0052(6)
P2 0.0489(8) 0.0877(11) 0.0520(9) 0.0159(8) 0.0101(7) -0.0043(8)
P3 0.0450(8) 0.0695(10) 0.0368(8) -0.0009(7) 0.0026(6) -0.0007(7)
P4 0.0440(7) 0.0324(7) 0.0355(7) -0.0021(5) 0.0029(5) -0.0011(5)
P5 0.0471(8) 0.0477(9) 0.0593(9) 0.0012(7) 0.0037(7) 0.0080(6)
P6 0.0537(8) 0.0366(8) 0.0474(8) -0.0041(6) 0.0030(6) -0.0075(6)
F1 0.097(2) 0.0360(16) 0.0550(18) 0.0018(13) -0.0085(16) -0.0012(15)
F2 0.068(2) 0.129(3) 0.099(3) 0.011(2) 0.011(2) 0.038(2)
F3 0.064(2) 0.131(3) 0.069(2) 0.024(2) 0.0197(16) -0.024(2)
F4 0.078(2) 0.097(3) 0.066(2) -0.0257(18) 0.0030(17) -0.0249(19)
F5 0.0602(19) 0.111(3) 0.0484(17) 0.0163(18) -0.0035(14) 0.0188(18)
F6 0.084(2) 0.0469(16) 0.0324(15) -0.0031(12) 0.0097(13) -0.0047(14)
F7 0.069(2) 0.060(2) 0.091(2) 0.0084(17) -0.0203(17) 0.0199(16)
F8 0.063(2) 0.094(3) 0.097(3) -0.0055(19) 0.0303(19) 0.0128(18)
F9 0.083(2) 0.0469(18) 0.086(2) 0.0056(16) 0.0182(17) -0.0190(16)
F10 0.078(2) 0.069(2) 0.0561(19) -0.0199(15) -0.0101(15) -0.0114(16)
O1 0.061(2) 0.054(2) 0.053(2) -0.0110(19) -0.0110(17) 0.0100(18)
O2 0.088(3) 0.089(3) 0.037(2) -0.001(2) -0.0048(19) 0.027(2)
N1 0.043(2) 0.088(3) 0.044(3) 0.016(2) -0.0037(19) -0.017(2)
N2 0.048(2) 0.096(4) 0.037(2) 0.000(2) 0.0073(19) 0.004(2)
N3 0.038(2) 0.059(3) 0.036(2) -0.0010(19) 0.0035(17) -0.0016(19)
N4 0.039(2) 0.035(2) 0.066(3) 0.0031(19) -0.0035(19) -0.0019(17)
N5 0.058(3) 0.042(2) 0.064(3) -0.011(2) 0.001(2) 0.008(2)
N6 0.039(2) 0.036(2) 0.047(2) -0.0023(18) 0.0035(17) -0.0053(17)
C1 0.069(4) 0.057(4) 0.044(4) -0.028(3) -0.020(3) 0.009(3)
C2 0.043(3) 0.066(4) 0.042(3) -0.005(3) 0.005(2) 0.022(3)
C3 0.037(3) 0.051(3) 0.045(3) 0.000(3) 0.008(2) 0.010(2)
C4 0.046(3) 0.070(4) 0.064(4) 0.011(3) 0.028(3) 0.001(3)
C5 0.040(3) 0.055(4) 0.095(5) -0.007(4) 0.015(3) -0.012(3)
C6 0.037(3) 0.069(4) 0.068(4) -0.015(3) -0.010(3) 0.001(3)
C7 0.038(3) 0.048(3) 0.059(3) 0.002(3) -0.004(2) 0.014(2)
C8 0.041(3) 0.032(3) 0.030(3) -0.0049(19) 0.005(2) -0.001(2)
C9 0.031(2) 0.033(3) 0.038(3) -0.002(2) 0.008(2) 0.0035(19)
C10 0.039(2) 0.033(3) 0.034(3) -0.004(2) 0.004(2) 0.000(2)
C11 0.047(3) 0.035(3) 0.034(3) -0.004(2) 0.003(2) -0.001(2)
C12 0.032(2) 0.037(3) 0.029(2) -0.005(2) 0.0040(19) -0.002(2)
C13 0.056(3) 0.045(3) 0.040(3) -0.002(2) 0.000(2) -0.004(2)
C14 0.059(3) 0.040(3) 0.055(4) -0.008(3) 0.006(3) -0.016(2)
C15 0.055(3) 0.059(4) 0.038(3) -0.021(3) 0.008(2) -0.018(3)
C16 0.073(4) 0.071(4) 0.035(3) -0.002(3) -0.007(3) -0.021(3)
C17 0.066(3) 0.041(3) 0.047(3) 0.002(2) -0.002(3) -0.015(3)
C18 0.080(4) 0.042(3) 0.040(3) -0.005(2) 0.007(2) -0.006(3)
C19 0.084(5) 0.066(4) 0.064(5) -0.019(4) 0.014(4) 0.009(4)
C20 0.095(8) 0.059(6) 0.044(6) -0.027(5) 0.019(6) 0.008(5)
C21 0.094(10) 0.055(5) 0.057(5) -0.032(3) 0.024(5) -0.015(5)
C22 0.098(7) 0.061(5) 0.067(5) -0.028(4) -0.021(5) -0.019(5)
C23 0.091(5) 0.060(4) 0.055(4) -0.027(3) -0.010(4) -0.016(4)

loop_
_atom_type_symbol
_atom_type_description
_atom_type_scat_dispersion_real
_atom_type_scat_dispersion_imag
_atom_type_scat_source
C C 0.0033 0.0016 'International Tables Vol C Tables 4.2.6.8 and 6.1.1.4'
H H 0.0000 0.0000 'International Tables Vol C Tables 4.2.6.8 and 6.1.1.4'
P P 0.1023 0.0942 'International Tables Vol C Tables 4.2.6.8 and 6.1.1.4'
Co Co 0.3494 0.9721 'International Tables Vol C Tables 4.2.6.8 and 6.1.1.4'
F F 0.0171 0.0103 'International Tables Vol C Tables 4.2.6.8 and 6.1.1.4'
N N 0.0061 0.0033 'International Tables Vol C Tables 4.2.6.8 and 6.1.1.4'
O O 0.0106 0.0060 'International Tables Vol C Tables 4.2.6.8 and 6.1.1.4'

loop_
_geom_angle_atom_site_label_1
_geom_angle_atom_site_label_2
_geom_angle_atom_site_label_3
_geom_angle
C11 Co1 C8 44.06(17)
C11 Co1 C10 43.60(16)
C8 Co1 C10 63.85(17)
C11 Co1 C9 63.42(17)
C8 Co1 C9 43.86(17)
C10 Co1 C9 43.58(16)
C11 Co1 C4 142.19(19)
C8 Co1 C4 167.4(2)
C10 Co1 C4 112.59(19)
C9 Co1 C4 124.7(2)
C11 Co1 C7 142.25(19)
C8 Co1 C7 113.33(19)
C10 Co1 C7 169.02(18)
C9 Co1 C7 126.54(18)
C4 Co1 C7 67.7(2)
C11 Co1 C5 117.0(2)
C8 Co1 C5 152.1(2)
C10 Co1 C5 120.1(2)
C9 Co1 C5 158.4(2)
C4 Co1 C5 40.5(2)
C7 Co1 C5 67.8(2)
C11 Co1 C6 117.0(2)
C8 Co1 C6 121.9(2)
C10 Co1 C6 150.28(19)
C9 Co1 C6 161.3(2)
C4 Co1 C6 67.7(2)
C7 Co1 C6 40.64(19)
C5 Co1 C6 40.0(2)
C11 Co1 C3 174.84(19)
C8 Co1 C3 132.51(18)
C10 Co1 C3 132.91(18)
C9 Co1 C3 111.43(18)
C4 Co1 C3 40.06(18)
C7 Co1 C3 40.26(18)
C5 Co1 C3 67.7(2)
C6 Co1 C3 67.8(2)
F1 P1 N1 107.1(2)
F1 P1 N3 107.69(19)
N1 P1 N3 115.6(2)
F1 P1 C8 104.19(18)
N1 P1 C8 111.1(2)
N3 P1 C8 110.4(2)
F2 P2 F3 97.9(2)
F2 P2 N1 109.1(2)
F3 P2 N1 109.6(2)
F2 P2 N2 109.0(2)
F3 P2 N2 109.4(2)
N1 P2 N2 119.6(2)
F5 P3 F4 98.21(19)
F5 P3 N3 109.83(19)
F4 P3 N3 109.5(2)
F5 P3 N2 109.3(2)
F4 P3 N2 108.5(2)
N3 P3 N2 119.4(2)
F6 P4 N6 107.59(17)
F6 P4 N4 106.84(19)
N6 P4 N4 116.30(19)
F6 P4 C10 104.39(17)
N6 P4 C10 109.63(19)
N4 P4 C10 111.3(2)
F7 P5 F8 98.09(19)
F7 P5 N4 109.9(2)
F8 P5 N4 108.8(2)
F7 P5 N5 109.9(2)
F8 P5 N5 108.5(2)
N4 P5 N5 119.6(2)
F10 P6 F9 97.90(18)
F10 P6 N5 108.6(2)
F9 P6 N5 109.1(2)
F10 P6 N6 109.13(19)
F9 P6 N6 109.85(18)
N5 P6 N6 120.0(2)
C2 O1 C1 115.7(4)
P2 N1 P1 122.2(3)
P2 N2 P3 120.1(3)
P3 N3 P1 122.5(2)
P5 N4 P4 122.3(2)
P6 N5 P5 120.0(2)
P6 N6 P4 121.7(2)
O1 C1 H1A 109.5
O1 C1 H1B 109.5
H1A C1 H1B 109.5
O1 C1 H1C 109.5
H1A C1 H1C 109.5
H1B C1 H1C 109.5
O2 C2 O1 123.9(5)
O2 C2 C3 124.4(5)
O1 C2 C3 111.8(4)
C4 C3 C7 108.0(5)
C4 C3 C2 124.7(5)
C7 C3 C2 127.2(5)
C4 C3 Co1 69.6(3)
C7 C3 Co1 69.6(3)
C2 C3 Co1 124.0(3)
C3 C4 C5 108.3(5)
C3 C4 Co1 70.4(3)
C5 C4 Co1 69.9(3)
C3 C4 H4 125.9
C5 C4 H4 125.9
Co1 C4 H4 125.9
C6 C5 C4 108.0(5)
C6 C5 Co1 70.1(3)
C4 C5 Co1 69.5(3)
C6 C5 H5 126.0
C4 C5 H5 126.0
Co1 C5 H5 126.0
C5 C6 C7 107.8(5)
C5 C6 Co1 69.9(3)
C7 C6 Co1 69.5(3)
C5 C6 H6 126.1
C7 C6 H6 126.1
Co1 C6 H6 126.1
C3 C7 C6 107.9(5)
C3 C7 Co1 70.2(3)
C6 C7 Co1 69.9(3)
C3 C7 H7 126.1
C6 C7 H7 126.1
Co1 C7 H7 126.1
C11 C8 C9 89.5(3)
C11 C8 P1 128.1(3)
C9 C8 P1 141.7(3)
C11 C8 Co1 67.6(2)
C9 C8 Co1 69.2(2)
P1 C8 Co1 127.3(2)
C12 C9 C10 134.7(4)
C12 C9 C8 135.3(4)
C10 C9 C8 89.7(3)
C12 C9 Co1 127.3(3)
C10 C9 Co1 67.3(2)
C8 C9 Co1 67.0(2)
C11 C10 C9 90.3(3)
C11 C10 P4 127.4(3)
C9 C10 P4 142.0(3)
C11 C10 Co1 67.7(2)
C9 C10 Co1 69.1(2)
P4 C10 Co1 125.2(2)
C10 C11 C8 90.6(3)
C10 C11 C18 133.2(4)
C8 C11 C18 132.6(4)
C10 C11 Co1 68.7(2)
C8 C11 Co1 68.3(2)
C18 C11 Co1 136.0(3)
C13 C12 C17 117.6(4)
C13 C12 C9 122.0(4)
C17 C12 C9 120.4(4)
C12 C13 C14 121.3(5)
C12 C13 H13 119.4
C14 C13 H13 119.4
C15 C14 C13 120.5(5)
C15 C14 H14 119.8
C13 C14 H14 119.8
C14 C15 C16 119.2(5)
C14 C15 H15 120.4
C16 C15 H15 120.4
C17 C16 C15 120.6(5)
C17 C16 H16 119.7
C15 C16 H16 119.7
C16 C17 C12 120.8(5)
C16 C17 H17 119.6
C12 C17 H17 119.6
C23 C18 C19 119.3(5)
C23 C18 C11 123.6(5)
C19 C18 C11 117.1(5)
C18 C19 C20 119.8(7)
C18 C19 H19 120.1
C20 C19 H19 120.1
C21 C20 C19 120.7(8)
C21 C20 H20 119.7
C19 C20 H20 119.7
C20 C21 C22 120.8(7)
C20 C21 H21 119.6
C22 C21 H21 119.6
C21 C22 C23 120.2(7)
C21 C22 H22 119.9
C23 C22 H22 119.9
C18 C23 C22 119.2(6)
C18 C23 H23 120.4
C22 C23 H23 120.4

loop_
_geom_bond_atom_site_label_1
_geom_bond_atom_site_label_2
_geom_bond_distance
Co1 C11 1.958(4)
Co1 C8 1.967(4)
Co1 C10 1.973(4)
Co1 C9 1.998(4)
Co1 C4 2.048(5)
Co1 C7 2.050(4)
Co1 C5 2.053(5)
Co1 C6 2.056(5)
Co1 C3 2.058(4)
P1 F1 1.538(3)
P1 N1 1.581(4)
P1 N3 1.584(4)
P1 C8 1.734(4)
P2 F2 1.521(3)
P2 F3 1.522(3)
P2 N1 1.548(4)
P2 N2 1.554(4)
P3 F5 1.514(3)
P3 F4 1.517(3)
P3 N3 1.538(4)
P3 N2 1.556(4)
P4 F6 1.537(3)
P4 N6 1.577(3)
P4 N4 1.583(4)
P4 C10 1.744(4)
P5 F7 1.518(3)
P5 F8 1.524(3)
P5 N4 1.544(4)
P5 N5 1.561(4)
P6 F10 1.517(3)
P6 F9 1.519(3)
P6 N5 1.551(4)
P6 N6 1.555(4)
O1 C2 1.334(6)
O1 C1 1.437(6)
O2 C2 1.201(5)
C1 H1A 0.9600
C1 H1B 0.9600
C1 H1C 0.9600
C2 C3 1.467(7)
C3 C4 1.406(6)
C3 C7 1.414(6)
C4 C5 1.420(7)
C4 H4 0.9800
C5 C6 1.405(7)
C5 H5 0.9800
C6 C7 1.426(7)
C6 H6 0.9800
C7 H7 0.9800
C8 C11 1.473(6)
C8 C9 1.481(6)
C9 C12 1.461(6)
C9 C10 1.474(6)
C10 C11 1.460(6)
C11 C18 1.475(6)
C12 C13 1.376(6)
C12 C17 1.383(6)
C13 C14 1.385(6)
C13 H13 0.9300
C14 C15 1.349(7)
C14 H14 0.9300
C15 C16 1.378(7)
C15 H15 0.9300
C16 C17 1.374(6)
C16 H16 0.9300
C17 H17 0.9300
C18 C23 1.369(7)
C18 C19 1.372(7)
C19 C20 1.380(8)
C19 H19 0.9300
C20 C21 1.335(10)
C20 H20 0.9300
C21 C22 1.338(10)
C21 H21 0.9300
C22 C23 1.401(8)
C22 H22 0.9300
C23 H23 0.9300

loop_
_geom_torsion_atom_site_label_1
_geom_torsion_atom_site_label_2
_geom_torsion_atom_site_label_3
_geom_torsion_atom_site_label_4
_geom_torsion
F2 P2 N1 P1 -122.1(3)
F3 P2 N1 P1 131.8(3)
N2 P2 N1 P1 4.3(4)
F1 P1 N1 P2 -122.0(3)
N3 P1 N1 P2 -2.0(4)
C8 P1 N1 P2 124.8(3)
F2 P2 N2 P3 126.4(3)
F3 P2 N2 P3 -127.6(3)
N1 P2 N2 P3 -0.1(4)
F5 P3 N2 P2 121.1(3)
F4 P3 N2 P2 -132.8(3)
N3 P3 N2 P2 -6.4(4)
F5 P3 N3 P1 -118.3(3)
F4 P3 N3 P1 134.9(3)
N2 P3 N3 P1 9.0(4)
F1 P1 N3 P3 114.9(3)
N1 P1 N3 P3 -4.8(4)
C8 P1 N3 P3 -131.9(3)
F7 P5 N4 P4 -128.5(3)
F8 P5 N4 P4 125.2(3)
N5 P5 N4 P4 -0.1(4)
F6 P4 N4 P5 122.9(3)
N6 P4 N4 P5 2.8(4)
C10 P4 N4 P5 -123.7(3)
F10 P6 N5 P5 128.2(3)
F9 P6 N5 P5 -126.1(3)
N6 P6 N5 P5 1.8(4)
F7 P5 N5 P6 126.1(3)
F8 P5 N5 P6 -127.8(3)
N4 P5 N5 P6 -2.3(4)
F10 P6 N6 P4 -125.1(3)
F9 P6 N6 P4 128.7(3)
N5 P6 N6 P4 1.0(4)
F6 P4 N6 P6 -123.0(2)
N4 P4 N6 P6 -3.3(3)
C10 P4 N6 P6 124.1(3)
C1 O1 C2 O2 -2.0(7)
C1 O1 C2 C3 177.6(4)
O2 C2 C3 C4 -2.1(7)
O1 C2 C3 C4 178.4(4)
O2 C2 C3 C7 -178.5(5)
O1 C2 C3 C7 2.0(6)
O2 C2 C3 Co1 -89.5(6)
O1 C2 C3 Co1 91.0(4)
C8 Co1 C3 C4 -165.1(3)
C10 Co1 C3 C4 -73.1(4)
C9 Co1 C3 C4 -118.9(3)
C7 Co1 C3 C4 119.4(4)
C5 Co1 C3 C4 37.9(3)
C6 Co1 C3 C4 81.3(3)
C8 Co1 C3 C7 75.5(3)
C10 Co1 C3 C7 167.5(3)
C9 Co1 C3 C7 121.8(3)
C4 Co1 C3 C7 -119.4(4)
C5 Co1 C3 C7 -81.5(3)
C6 Co1 C3 C7 -38.1(3)
C8 Co1 C3 C2 -46.3(5)
C10 Co1 C3 C2 45.7(5)
C9 Co1 C3 C2 0.0(5)
C4 Co1 C3 C2 118.8(6)
C7 Co1 C3 C2 -121.8(6)
C5 Co1 C3 C2 156.7(5)
C6 Co1 C3 C2 -159.9(5)
C7 C3 C4 C5 -0.8(5)
C2 C3 C4 C5 -177.7(4)
Co1 C3 C4 C5 -59.9(3)
C7 C3 C4 Co1 59.1(3)
C2 C3 C4 Co1 -117.8(4)
C11 Co1 C4 C3 172.6(3)
C8 Co1 C4 C3 59.7(10)
C10 Co1 C4 C3 130.6(3)
C9 Co1 C4 C3 82.4(3)
C7 Co1 C4 C3 -37.5(3)
C5 Co1 C4 C3 -119.0(5)
C6 Co1 C4 C3 -81.6(3)
C11 Co1 C4 C5 -68.4(5)
C8 Co1 C4 C5 178.7(8)
C10 Co1 C4 C5 -110.4(3)
C9 Co1 C4 C5 -158.6(3)
C7 Co1 C4 C5 81.5(3)
C6 Co1 C4 C5 37.4(3)
C3 Co1 C4 C5 119.0(5)
C3 C4 C5 C6 0.4(5)
Co1 C4 C5 C6 -59.8(3)
C3 C4 C5 Co1 60.2(3)
C11 Co1 C5 C6 -100.7(3)
C8 Co1 C5 C6 -60.3(6)
C10 Co1 C5 C6 -150.6(3)
C9 Co1 C5 C6 173.7(4)
C4 Co1 C5 C6 119.1(5)
C7 Co1 C5 C6 37.9(3)
C3 Co1 C5 C6 81.6(3)
C11 Co1 C5 C4 140.2(3)
C8 Co1 C5 C4 -179.4(4)
C10 Co1 C5 C4 90.3(3)
C9 Co1 C5 C4 54.7(7)
C7 Co1 C5 C4 -81.1(3)
C6 Co1 C5 C4 -119.1(5)
C3 Co1 C5 C4 -37.5(3)
C4 C5 C6 C7 0.2(5)
Co1 C5 C6 C7 -59.3(3)
C4 C5 C6 Co1 59.4(3)
C11 Co1 C6 C5 100.7(4)
C8 Co1 C6 C5 151.4(3)
C10 Co1 C6 C5 59.0(5)
C9 Co1 C6 C5 -172.8(5)
C4 Co1 C6 C5 -37.9(3)
C7 Co1 C6 C5 -119.1(5)
C3 Co1 C6 C5 -81.3(4)
C11 Co1 C6 C7 -140.2(3)
C8 Co1 C6 C7 -89.5(3)
C10 Co1 C6 C7 178.0(3)
C9 Co1 C6 C7 -53.7(7)
C4 Co1 C6 C7 81.2(3)
C5 Co1 C6 C7 119.1(5)
C3 Co1 C6 C7 37.8(3)
C4 C3 C7 C6 0.9(5)
C2 C3 C7 C6 177.8(4)
Co1 C3 C7 C6 60.0(3)
C4 C3 C7 Co1 -59.1(3)
C2 C3 C7 Co1 117.7(4)
C5 C6 C7 C3 -0.6(5)
Co1 C6 C7 C3 -60.2(3)
C5 C6 C7 Co1 59.5(3)
C11 Co1 C7 C3 -172.8(3)
C8 Co1 C7 C3 -129.0(3)
C10 Co1 C7 C3 -56.3(11)
C9 Co1 C7 C3 -80.1(3)
C4 Co1 C7 C3 37.3(3)
C5 Co1 C7 C3 81.3(3)
C6 Co1 C7 C3 118.6(4)
C11 Co1 C7 C6 68.5(4)
C8 Co1 C7 C6 112.4(3)
C10 Co1 C7 C6 -174.9(9)
C9 Co1 C7 C6 161.3(3)
C4 Co1 C7 C6 -81.3(3)
C5 Co1 C7 C6 -37.4(3)
C3 Co1 C7 C6 -118.6(4)
F1 P1 C8 C11 154.4(4)
N1 P1 C8 C11 -90.6(4)
N3 P1 C8 C11 39.0(4)
F1 P1 C8 C9 -39.1(5)
N1 P1 C8 C9 75.9(5)
N3 P1 C8 C9 -154.5(5)
F1 P1 C8 Co1 65.0(3)
N1 P1 C8 Co1 180.0(3)
N3 P1 C8 Co1 -50.4(3)
C10 Co1 C8 C11 49.3(2)
C9 Co1 C8 C11 98.4(3)
C4 Co1 C8 C11 125.7(8)
C7 Co1 C8 C11 -142.4(2)
C5 Co1 C8 C11 -56.1(5)
C6 Co1 C8 C11 -97.3(3)
C3 Co1 C8 C11 174.6(3)
C11 Co1 C8 C9 -98.4(3)
C10 Co1 C8 C9 -49.2(2)
C4 Co1 C8 C9 27.3(10)
C7 Co1 C8 C9 119.1(2)
C5 Co1 C8 C9 -154.6(4)
C6 Co1 C8 C9 164.3(3)
C3 Co1 C8 C9 76.2(3)
C11 Co1 C8 P1 121.6(4)
C10 Co1 C8 P1 170.9(3)
C9 Co1 C8 P1 -139.9(4)
C4 Co1 C8 P1 -112.7(9)
C7 Co1 C8 P1 -20.8(3)
C5 Co1 C8 P1 65.5(5)
C6 Co1 C8 P1 24.4(4)
C3 Co1 C8 P1 -63.8(4)
C11 C8 C9 C12 173.4(5)
P1 C8 C9 C12 3.9(8)
Co1 C8 C9 C12 -120.4(5)
C11 C8 C9 C10 -0.8(3)
P1 C8 C9 C10 -170.2(4)
Co1 C8 C9 C10 65.4(2)
C11 C8 C9 Co1 -66.2(2)
P1 C8 C9 Co1 124.4(5)
C11 Co1 C9 C12 -179.3(4)
C8 Co1 C9 C12 130.4(5)
C10 Co1 C9 C12 -129.8(5)
C4 Co1 C9 C12 -42.6(5)
C7 Co1 C9 C12 43.8(5)
C5 Co1 C9 C12 -82.7(7)
C6 Co1 C9 C12 84.6(7)
C3 Co1 C9 C12 0.7(4)
C11 Co1 C9 C10 -49.5(2)
C8 Co1 C9 C10 -99.8(3)
C4 Co1 C9 C10 87.2(3)
C7 Co1 C9 C10 173.6(2)
C5 Co1 C9 C10 47.1(6)
C6 Co1 C9 C10 -145.6(6)
C3 Co1 C9 C10 130.4(2)
C11 Co1 C9 C8 50.3(2)
C10 Co1 C9 C8 99.8(3)
C4 Co1 C9 C8 -173.0(3)
C7 Co1 C9 C8 -86.6(3)
C5 Co1 C9 C8 146.9(5)
C6 Co1 C9 C8 -45.8(7)
C3 Co1 C9 C8 -129.7(2)
C12 C9 C10 C11 -173.4(5)
C8 C9 C10 C11 0.8(3)
Co1 C9 C10 C11 65.9(2)
C12 C9 C10 P4 -0.3(8)
C8 C9 C10 P4 173.9(4)
Co1 C9 C10 P4 -121.0(5)
C12 C9 C10 Co1 120.7(5)
C8 C9 C10 Co1 -65.1(2)
F6 P4 C10 C11 -151.1(4)
N6 P4 C10 C11 -36.1(4)
N4 P4 C10 C11 94.0(4)
F6 P4 C10 C9 37.6(5)
N6 P4 C10 C9 152.6(5)
N4 P4 C10 C9 -77.3(5)
F6 P4 C10 Co1 -63.7(3)
N6 P4 C10 Co1 51.3(3)
N4 P4 C10 Co1 -178.6(2)
C8 Co1 C10 C11 -49.8(2)
C9 Co1 C10 C11 -99.3(3)
C4 Co1 C10 C11 143.5(3)
C7 Co1 C10 C11 -127.4(9)
C5 Co1 C10 C11 98.8(3)
C6 Co1 C10 C11 59.3(5)
C3 Co1 C10 C11 -174.7(3)
C11 Co1 C10 C9 99.3(3)
C8 Co1 C10 C9 49.5(2)
C4 Co1 C10 C9 -117.2(3)
C7 Co1 C10 C9 -28.1(10)
C5 Co1 C10 C9 -161.9(3)
C6 Co1 C10 C9 158.6(4)
C3 Co1 C10 C9 -75.3(3)
C11 Co1 C10 P4 -120.9(4)
C8 Co1 C10 P4 -170.7(3)
C9 Co1 C10 P4 139.8(4)
C4 Co1 C10 P4 22.6(3)
C7 Co1 C10 P4 111.7(9)
C5 Co1 C10 P4 -22.1(4)
C6 Co1 C10 P4 -61.6(5)
C3 Co1 C10 P4 64.4(4)
C9 C10 C11 C8 -0.8(3)
P4 C10 C11 C8 -175.5(3)
Co1 C10 C11 C8 66.4(2)
C9 C10 C11 C18 158.8(5)
P4 C10 C11 C18 -15.8(7)
Co1 C10 C11 C18 -134.0(5)
C9 C10 C11 Co1 -67.2(2)
P4 C10 C11 Co1 118.1(3)
C9 C8 C11 C10 0.8(3)
P1 C8 C11 C10 172.5(3)
Co1 C8 C11 C10 -66.8(2)
C9 C8 C11 C18 -159.1(5)
P1 C8 C11 C18 12.6(7)
Co1 C8 C11 C18 133.4(5)
C9 C8 C11 Co1 67.6(2)
P1 C8 C11 Co1 -120.7(4)
C8 Co1 C11 C10 99.6(3)
C9 Co1 C11 C10 49.5(2)
C4 Co1 C11 C10 -63.6(4)
C7 Co1 C11 C10 165.7(3)
C5 Co1 C11 C10 -106.3(3)
C6 Co1 C11 C10 -151.4(3)
C10 Co1 C11 C8 -99.6(3)
C4 Co1 C11 C8 -163.1(3)
C7 Co1 C11 C8 66.1(4)
C5 Co1 C11 C8 154.2(3)
C6 Co1 C11 C8 109.0(3)
C8 Co1 C11 C18 -129.6(6)
C10 Co1 C11 C18 130.9(6)
C9 Co1 C11 C18 -179.6(5)
C4 Co1 C11 C18 67.3(6)
C7 Co1 C11 C18 -63.4(6)
C5 Co1 C11 C18 24.6(5)
C6 Co1 C11 C18 -20.5(5)
C10 C9 C12 C13 175.6(4)
C8 C9 C12 C13 3.8(7)
Co1 C9 C12 C13 -90.3(5)
C10 C9 C12 C17 -2.7(7)
C8 C9 C12 C17 -174.5(4)
Co1 C9 C12 C17 91.4(5)
C17 C12 C13 C14 -1.4(7)
C9 C12 C13 C14 -179.7(4)
C12 C13 C14 C15 0.3(7)
C13 C14 C15 C16 0.4(7)
C14 C15 C16 C17 0.0(8)
C15 C16 C17 C12 -1.1(8)
C13 C12 C17 C16 1.8(7)
C9 C12 C17 C16 -179.9(4)
C10 C11 C18 C23 119.0(6)
C8 C11 C18 C23 -89.2(7)
Co1 C11 C18 C23 14.1(8)
C10 C11 C18 C19 -60.8(7)
C8 C11 C18 C19 91.0(7)
Co1 C11 C18 C19 -165.7(4)
C23 C18 C19 C20 1.8(9)
C11 C18 C19 C20 -178.4(6)
C18 C19 C20 C21 -0.4(11)
C19 C20 C21 C22 -0.2(13)
C20 C21 C22 C23 -0.5(12)
C19 C18 C23 C22 -2.6(9)
C11 C18 C23 C22 177.7(5)
C21 C22 C23 C18 1.9(10)
